data_7042531
loop_
_publ_author_name
'Valkonen, Arto'
'Lombardo, Giuseppe M.'
'Rissanen, Kari'
'Punzo, Francesco'
'Cametti, Massimo'

_publ_section_title
;
 X-Ray crystallographic and computational study on uranyl-salophen
 complexes bearing nitro groups.
;
_journal_issue 16
_journal_name_full 'Dalton transactions (Cambridge, England : 2003)'
_journal_page_first 5240
_journal_page_last 5249
_journal_paper_doi 10.1039/c6dt04773d
_journal_volume 46
_journal_year 2017
_chemical_formula_moiety 'C22 H15 N5 O8 U'
_chemical_formula_sum 'C22 H15 N5 O8 U'
_chemical_formula_weight 715.42
_chemical_name_systematic
;
 ?
;
_space_group_crystal_system triclinic
_space_group_IT_number 2
_space_group_name_Hall '-P 1'
_space_group_name_H-M_alt 'P -1'
_symmetry_space_group_name_Hall '-P 1'
_symmetry_space_group_name_H-M 'P -1'
_atom_sites_solution_hydrogens geom
_audit_creation_method SHELXL-2013
_audit_update_record
;
2016-11-27 deposited with the CCDC.
2017-03-20 downloaded from the CCDC.
;
_cell_angle_alpha 117.7150(10)
_cell_angle_beta 96.8180(10)
_cell_angle_gamma 100.0270(10)
_cell_formula_units_Z 2
_cell_length_a 7.80830(10)
_cell_length_b 12.8964(2)
_cell_length_c 13.0519(2)
_cell_measurement_reflns_used 23840
_cell_measurement_temperature 123(2)
_cell_measurement_theta_max 28.283
_cell_measurement_theta_min 0.407
_cell_volume 1115.29(3)
_computing_cell_refinement 'DENZO-SMN (Otwinowski & Minor, 1997)'
_computing_data_collection 'Collect (Bruker, 2004)'
_computing_data_reduction 'DENZO-SMN (Otwinowski & Minor, 1997)'
_computing_molecular_graphics 'SHELXL-2013 (Sheldrick, 2013)'
_computing_publication_material 'SHELXL-2013 (Sheldrick, 2013)'
_computing_structure_refinement 'SHELXL-2013 (Sheldrick, 2013)'
_computing_structure_solution 'SIR-2002 (Burla, et al., 2003)'
_diffrn_ambient_temperature 123(2)
_diffrn_detector_area_resol_mean 9
_diffrn_measured_fraction_theta_full 0.999
_diffrn_measured_fraction_theta_max 0.999
_diffrn_measurement_device_type 'Bruker Kappa APEX-II'
_diffrn_measurement_method '\f and \w scans'
_diffrn_radiation_monochromator graphite
_diffrn_radiation_source 'fine-focus sealed tube'
_diffrn_radiation_type MoK\a
_diffrn_radiation_wavelength 0.71073
_diffrn_reflns_av_R_equivalents 0.0667
_diffrn_reflns_av_unetI/netI 0.0648
_diffrn_reflns_Laue_measured_fraction_full 0.999
_diffrn_reflns_Laue_measured_fraction_max 0.999
_diffrn_reflns_limit_h_max 9
_diffrn_reflns_limit_h_min -8
_diffrn_reflns_limit_k_max 14
_diffrn_reflns_limit_k_min -15
_diffrn_reflns_limit_l_max 15
_diffrn_reflns_limit_l_min -15
_diffrn_reflns_number 15413
_diffrn_reflns_point_group_measured_fraction_full 0.999
_diffrn_reflns_point_group_measured_fraction_max 0.999
_diffrn_reflns_theta_full 25.242
_diffrn_reflns_theta_max 25.248
_diffrn_reflns_theta_min 2.721
_exptl_absorpt_coefficient_mu 7.338
_exptl_absorpt_correction_T_max 0.4153
_exptl_absorpt_correction_T_min 0.2794
_exptl_absorpt_correction_type multi-scan
_exptl_absorpt_process_details 'SADABS (Sheldrick, 2004)'
_exptl_crystal_colour red
_exptl_crystal_density_diffrn 2.130
_exptl_crystal_description plate
_exptl_crystal_F_000 676
_exptl_crystal_size_max 0.200
_exptl_crystal_size_mid 0.150
_exptl_crystal_size_min 0.120
_refine_diff_density_max 0.805
_refine_diff_density_min -0.753
_refine_diff_density_rms 0.171
_refine_ls_extinction_method none
_refine_ls_goodness_of_fit_ref 1.022
_refine_ls_hydrogen_treatment constr
_refine_ls_matrix_type full
_refine_ls_number_parameters 326
_refine_ls_number_reflns 4040
_refine_ls_number_restraints 0
_refine_ls_restrained_S_all 1.022
_refine_ls_R_factor_all 0.0448
_refine_ls_R_factor_gt 0.0345
_refine_ls_shift/su_max 0.002
_refine_ls_shift/su_mean 0.000
_refine_ls_structure_factor_coef Fsqd
_refine_ls_weighting_details 'w=1/[\s^2^(Fo^2^)+2.8289P] where P=(Fo^2^+2Fc^2^)/3'
_refine_ls_weighting_scheme calc
_refine_ls_wR_factor_gt 0.0609
_refine_ls_wR_factor_ref 0.0636
_reflns_Friedel_coverage 0.000
_reflns_number_gt 3521
_reflns_number_total 4040
_reflns_threshold_expression 'I > 2\s(I)'
_cod_data_source_file c6dt04773d2.cif
_cod_data_source_block 3_MeCN
_cod_depositor_comments 'Adding full bibliography for 7042530--7042535.cif.'
_cod_database_code 7042531
_shelx_space_group_comment
;
The symmetry employed for this shelxl refinement is uniquely defined
by the following loop, which should always be used as a source of
symmetry information in preference to the above space-group names.
They are only intended as comments.
;
_shelx_estimated_absorpt_t_min 0.322
_shelx_estimated_absorpt_t_max 0.473
_shelxl_version_number 2013-4

loop_
_space_group_symop_operation_xyz
'x, y, z'
'-x, -y, -z'

loop_
_atom_site_label
_atom_site_type_symbol
_atom_site_fract_x
_atom_site_fract_y
_atom_site_fract_z
_atom_site_U_iso_or_equiv
_atom_site_adp_type
_atom_site_occupancy
_atom_site_site_symmetry_order
_atom_site_calc_flag
_atom_site_refinement_flags_posn
_atom_site_refinement_flags_adp
U1 U 0.85933(3) 0.34225(2) 0.62479(2) 0.01515(8) Uani 1 1 d . .
O2 O 0.9979(5) 0.2844(3) 0.6930(3) 0.0216(10) Uani 1 1 d . .
O3 O 0.7156(5) 0.3991(4) 0.5592(3) 0.0209(9) Uani 1 1 d . .
O4 O 1.0790(5) 0.5101(3) 0.6902(3) 0.0221(10) Uani 1 1 d . .
O5 O 0.7013(5) 0.1536(3) 0.4930(3) 0.0199(9) Uani 1 1 d . .
O10 O 1.2201(6) 1.0559(4) 1.0664(4) 0.0312(11) Uani 1 1 d . .
O11 O 1.3891(6) 1.0691(4) 0.9498(4) 0.0342(12) Uani 1 1 d . .
O13 O -0.1268(6) -0.0462(4) 0.3258(4) 0.0267(10) Uani 1 1 d . .
O14 O -0.0500(6) -0.1450(4) 0.1612(3) 0.0298(11) Uani 1 1 d . .
N7 N 0.8410(6) 0.5021(4) 0.8317(4) 0.0163(11) Uani 1 1 d . .
N8 N 0.5927(6) 0.2850(4) 0.6995(4) 0.0169(11) Uani 1 1 d . .
N9 N 1.2810(7) 1.0101(4) 0.9775(5) 0.0257(13) Uani 1 1 d . .
N12 N -0.0123(6) -0.0718(4) 0.2677(4) 0.0170(11) Uani 1 1 d . .
N15 N 1.0437(7) 0.2970(4) 0.4646(4) 0.0239(12) Uani 1 1 d . .
C1 C 1.1217(8) 0.6278(5) 0.7564(5) 0.0179(13) Uani 1 1 d . .
C2 C 1.2592(8) 0.6999(5) 0.7390(5) 0.0235(14) Uani 1 1 d . .
H2 H 1.3186 0.6622 0.6773 0.028 Uiso 1 1 calc R U
C3 C 1.3092(9) 0.8238(5) 0.8096(5) 0.0266(15) Uani 1 1 d . .
H3 H 1.4018 0.8715 0.7967 0.032 Uiso 1 1 calc R U
C4 C 1.2228(9) 0.8788(5) 0.9005(5) 0.0217(14) Uani 1 1 d . .
C5 C 1.0904(8) 0.8121(5) 0.9222(5) 0.0221(14) Uani 1 1 d . .
H5 H 1.0356 0.8514 0.9860 0.027 Uiso 1 1 calc R U
C6 C 1.0354(8) 0.6843(5) 0.8490(5) 0.0172(13) Uani 1 1 d . .
C7 C 0.9073(8) 0.6189(5) 0.8845(5) 0.0186(13) Uani 1 1 d . .
H7 H 0.8678 0.6664 0.9537 0.022 Uiso 1 1 calc R U
C8 C 0.7436(8) 0.4559(5) 0.8943(5) 0.0159(13) Uani 1 1 d . .
C9 C 0.7749(8) 0.5133(5) 1.0178(5) 0.0184(13) Uani 1 1 d . .
H9 H 0.8647 0.5875 1.0649 0.022 Uiso 1 1 calc R U
C10 C 0.6758(8) 0.4628(5) 1.0724(5) 0.0192(13) Uani 1 1 d . .
H10 H 0.6948 0.5039 1.1566 0.023 Uiso 1 1 calc R U
C11 C 0.5499(8) 0.3532(5) 1.0047(5) 0.0183(13) Uani 1 1 d . .
H11 H 0.4840 0.3182 1.0427 0.022 Uiso 1 1 calc R U
C12 C 0.5180(7) 0.2934(5) 0.8817(5) 0.0178(13) Uani 1 1 d . .
H12 H 0.4308 0.2178 0.8357 0.021 Uiso 1 1 calc R U
C13 C 0.6149(8) 0.3450(5) 0.8257(5) 0.0151(13) Uani 1 1 d . .
C14 C 0.4373(8) 0.2154(5) 0.6334(5) 0.0196(13) Uani 1 1 d . .
H14 H 0.3406 0.2192 0.6717 0.023 Uiso 1 1 calc R U
C15 C 0.5327(8) 0.1023(5) 0.4408(5) 0.0156(13) Uani 1 1 d . .
C16 C 0.4806(8) 0.0121(5) 0.3194(5) 0.0179(13) Uani 1 1 d . .
H16 H 0.5696 -0.0106 0.2757 0.022 Uiso 1 1 calc R U
C17 C 0.3049(8) -0.0429(5) 0.2639(5) 0.0158(13) Uani 1 1 d . .
H17 H 0.2720 -0.1020 0.1818 0.019 Uiso 1 1 calc R U
C18 C 0.1740(8) -0.0122(5) 0.3279(5) 0.0176(13) Uani 1 1 d . .
C19 C 0.2180(8) 0.0719(5) 0.4472(5) 0.0159(13) Uani 1 1 d . .
H19 H 0.1265 0.0892 0.4898 0.019 Uiso 1 1 calc R U
C20 C 0.3965(8) 0.1321(5) 0.5061(5) 0.0148(12) Uani 1 1 d . .
C21 C 1.1561(9) 0.3001(5) 0.4164(5) 0.0207(14) Uani 1 1 d . .
C22 C 1.3019(9) 0.3055(6) 0.3573(6) 0.0295(16) Uani 1 1 d . .
H22A H 1.4157 0.3256 0.4117 0.044 Uiso 1 1 calc R U
H22B H 1.3030 0.3679 0.3343 0.044 Uiso 1 1 calc R U
H22C H 1.2848 0.2266 0.2861 0.044 Uiso 1 1 calc R U

loop_
_atom_site_aniso_label
_atom_site_aniso_U_11
_atom_site_aniso_U_22
_atom_site_aniso_U_33
_atom_site_aniso_U_23
_atom_site_aniso_U_13
_atom_site_aniso_U_12
U1 0.01401(12) 0.01344(12) 0.01399(12) 0.00444(9) 0.00231(8) 0.00181(8)
O2 0.019(2) 0.020(2) 0.022(2) 0.0084(18) 0.0035(18) 0.0032(18)
O3 0.023(2) 0.023(2) 0.018(2) 0.0111(18) 0.0033(18) 0.0061(18)
O4 0.026(2) 0.013(2) 0.019(2) 0.0036(17) 0.0071(18) -0.0022(18)
O5 0.015(2) 0.014(2) 0.019(2) 0.0008(17) 0.0051(17) -0.0022(17)
O10 0.031(3) 0.017(2) 0.032(3) 0.003(2) 0.006(2) 0.000(2)
O11 0.035(3) 0.022(2) 0.041(3) 0.021(2) 0.001(2) -0.009(2)
O13 0.018(2) 0.030(3) 0.026(2) 0.009(2) 0.0073(19) 0.0054(19)
O14 0.023(3) 0.038(3) 0.011(2) 0.004(2) -0.0007(18) -0.005(2)
N7 0.014(3) 0.015(3) 0.017(3) 0.007(2) 0.002(2) 0.000(2)
N8 0.021(3) 0.013(2) 0.013(3) 0.004(2) 0.002(2) 0.004(2)
N9 0.023(3) 0.018(3) 0.027(3) 0.008(2) -0.001(2) -0.001(2)
N12 0.017(3) 0.018(3) 0.018(3) 0.013(2) 0.004(2) 0.000(2)
N15 0.023(3) 0.020(3) 0.020(3) 0.004(2) 0.004(2) 0.005(2)
C1 0.018(3) 0.021(3) 0.015(3) 0.010(3) 0.004(2) 0.001(3)
C2 0.025(4) 0.027(4) 0.016(3) 0.009(3) 0.008(3) 0.004(3)
C3 0.024(4) 0.023(4) 0.030(4) 0.015(3) 0.002(3) -0.004(3)
C4 0.030(4) 0.010(3) 0.024(3) 0.008(3) 0.007(3) 0.000(3)
C5 0.024(4) 0.020(3) 0.016(3) 0.007(3) 0.000(3) 0.002(3)
C6 0.015(3) 0.014(3) 0.020(3) 0.009(3) -0.002(2) 0.000(2)
C7 0.016(3) 0.017(3) 0.018(3) 0.007(3) -0.001(2) 0.000(2)
C8 0.014(3) 0.015(3) 0.017(3) 0.007(2) 0.003(2) 0.003(2)
C9 0.022(3) 0.016(3) 0.011(3) 0.003(2) 0.000(2) 0.004(3)
C10 0.018(3) 0.021(3) 0.018(3) 0.008(3) 0.006(3) 0.009(3)
C11 0.018(3) 0.022(3) 0.020(3) 0.013(3) 0.009(3) 0.006(3)
C12 0.011(3) 0.015(3) 0.022(3) 0.005(3) 0.001(2) 0.002(2)
C13 0.018(3) 0.009(3) 0.015(3) 0.003(2) 0.005(2) 0.006(2)
C14 0.016(3) 0.018(3) 0.022(3) 0.009(3) 0.003(3) 0.001(3)
C15 0.014(3) 0.011(3) 0.017(3) 0.005(2) 0.001(2) 0.002(2)
C16 0.017(3) 0.019(3) 0.017(3) 0.008(3) 0.007(2) 0.003(3)
C17 0.019(3) 0.006(3) 0.018(3) 0.004(2) 0.003(2) 0.000(2)
C18 0.019(3) 0.015(3) 0.019(3) 0.011(3) -0.002(2) 0.002(2)
C19 0.018(3) 0.016(3) 0.015(3) 0.009(2) 0.005(2) 0.002(2)
C20 0.018(3) 0.007(3) 0.016(3) 0.004(2) 0.002(2) 0.001(2)
C21 0.021(4) 0.018(3) 0.017(3) 0.005(3) -0.001(3) 0.005(3)
C22 0.026(4) 0.038(4) 0.030(4) 0.018(3) 0.012(3) 0.013(3)

loop_
_atom_type_symbol
_atom_type_description
_atom_type_scat_dispersion_real
_atom_type_scat_dispersion_imag
_atom_type_scat_source
C C 0.0033 0.0016 'International Tables Vol C Tables 4.2.6.8 and 6.1.1.4'
H H 0.0000 0.0000 'International Tables Vol C Tables 4.2.6.8 and 6.1.1.4'
N N 0.0061 0.0033 'International Tables Vol C Tables 4.2.6.8 and 6.1.1.4'
O O 0.0106 0.0060 'International Tables Vol C Tables 4.2.6.8 and 6.1.1.4'
U U -9.6767 9.6646 'International Tables Vol C Tables 4.2.6.8 and 6.1.1.4'

loop_
_geom_angle_atom_site_label_1
_geom_angle_atom_site_label_2
_geom_angle_atom_site_label_3
_geom_angle
O3 U1 O2 178.11(19)
O3 U1 O5 89.72(17)
O2 U1 O5 89.88(16)
O3 U1 O4 90.08(17)
O2 U1 O4 91.08(17)
O5 U1 O4 154.32(14)
O3 U1 N8 85.28(17)
O2 U1 N8 92.85(17)
O5 U1 N8 70.61(14)
O4 U1 N8 134.93(14)
O3 U1 N7 89.65(16)
O2 U1 N7 89.32(16)
O5 U1 N7 134.90(14)
O4 U1 N7 70.78(14)
N8 U1 N7 64.40(14)
O3 U1 N15 92.53(18)
O2 U1 N15 89.24(18)
O5 U1 N15 81.19(15)
O4 U1 N15 73.16(15)
N8 U1 N15 151.70(15)
N7 U1 N15 143.88(15)
C1 O4 U1 143.3(4)
C15 O5 U1 134.6(4)
C7 N7 C8 117.0(5)
C7 N7 U1 127.7(4)
C8 N7 U1 115.3(3)
C14 N8 C13 118.5(5)
C14 N8 U1 125.4(4)
C13 N8 U1 115.8(3)
O10 N9 O11 123.7(5)
O10 N9 C4 118.3(5)
O11 N9 C4 118.1(5)
O14 N12 O13 122.5(5)
O14 N12 C18 119.0(5)
O13 N12 C18 118.6(5)
C21 N15 U1 163.3(5)
O4 C1 C2 120.2(5)
O4 C1 C6 120.6(5)
C2 C1 C6 119.1(5)
C3 C2 C1 121.1(6)
C3 C2 H2 119.4
C1 C2 H2 119.4
C2 C3 C4 119.4(6)
C2 C3 H3 120.3
C4 C3 H3 120.3
C5 C4 C3 121.5(5)
C5 C4 N9 119.5(6)
C3 C4 N9 118.9(6)
C4 C5 C6 119.8(6)
C4 C5 H5 120.1
C6 C5 H5 120.1
C1 C6 C5 119.0(5)
C1 C6 C7 124.0(5)
C5 C6 C7 116.5(5)
N7 C7 C6 126.8(5)
N7 C7 H7 116.6
C6 C7 H7 116.6
C9 C8 C13 119.5(5)
C9 C8 N7 123.6(5)
C13 C8 N7 116.9(5)
C10 C9 C8 120.4(5)
C10 C9 H9 119.8
C8 C9 H9 119.8
C11 C10 C9 120.0(5)
C11 C10 H10 120.0
C9 C10 H10 120.0
C10 C11 C12 120.7(6)
C10 C11 H11 119.6
C12 C11 H11 119.6
C11 C12 C13 119.7(5)
C11 C12 H12 120.2
C13 C12 H12 120.2
C8 C13 C12 119.7(5)
C8 C13 N8 118.2(5)
C12 C13 N8 122.0(5)
N8 C14 C20 126.2(6)
N8 C14 H14 116.9
C20 C14 H14 116.9
O5 C15 C16 120.5(5)
O5 C15 C20 121.0(5)
C16 C15 C20 118.5(5)
C17 C16 C15 121.1(5)
C17 C16 H16 119.4
C15 C16 H16 119.4
C16 C17 C18 119.8(5)
C16 C17 H17 120.1
C18 C17 H17 120.1
C19 C18 C17 121.3(5)
C19 C18 N12 119.5(5)
C17 C18 N12 119.2(5)
C18 C19 C20 120.3(5)
C18 C19 H19 119.8
C20 C19 H19 119.8
C19 C20 C15 118.9(5)
C19 C20 C14 118.4(5)
C15 C20 C14 122.6(5)
N15 C21 C22 178.8(6)
C21 C22 H22A 109.5
C21 C22 H22B 109.5
H22A C22 H22B 109.5
C21 C22 H22C 109.5
H22A C22 H22C 109.5
H22B C22 H22C 109.5

loop_
_geom_bond_atom_site_label_1
_geom_bond_atom_site_label_2
_geom_bond_distance
U1 O3 1.781(4)
U1 O2 1.786(4)
U1 O5 2.227(4)
U1 O4 2.235(4)
U1 N8 2.539(5)
U1 N7 2.565(5)
U1 N15 2.580(6)
O4 C1 1.303(7)
O5 C15 1.303(7)
O10 N9 1.229(7)
O11 N9 1.236(7)
O13 N12 1.231(6)
O14 N12 1.222(6)
N7 C7 1.299(7)
N7 C8 1.430(7)
N8 C14 1.294(7)
N8 C13 1.429(7)
N9 C4 1.457(7)
N12 C18 1.450(7)
N15 C21 1.145(8)
C1 C2 1.405(8)
C1 C6 1.411(8)
C2 C3 1.372(8)
C2 H2 0.9500
C3 C4 1.393(9)
C3 H3 0.9500
C4 C5 1.370(9)
C5 C6 1.416(8)
C5 H5 0.9500
C6 C7 1.452(8)
C7 H7 0.9500
C8 C9 1.394(8)
C8 C13 1.397(8)
C9 C10 1.384(8)
C9 H9 0.9500
C10 C11 1.376(8)
C10 H10 0.9500
C11 C12 1.385(8)
C11 H11 0.9500
C12 C13 1.400(8)
C12 H12 0.9500
C14 C20 1.452(8)
C14 H14 0.9500
C15 C16 1.413(8)
C15 C20 1.434(8)
C16 C17 1.363(8)
C16 H16 0.9500
C17 C18 1.391(8)
C17 H17 0.9500
C18 C19 1.376(8)
C19 C20 1.396(8)
C19 H19 0.9500
C21 C22 1.458(9)
C22 H22A 0.9800
C22 H22B 0.9800
C22 H22C 0.9800

loop_
_geom_torsion_atom_site_label_1
_geom_torsion_atom_site_label_2
_geom_torsion_atom_site_label_3
_geom_torsion_atom_site_label_4
_geom_torsion
U1 O4 C1 C2 -158.3(5)
U1 O4 C1 C6 24.0(10)
O4 C1 C2 C3 -178.4(6)
C6 C1 C2 C3 -0.7(9)
C1 C2 C3 C4 0.4(10)
C2 C3 C4 C5 0.8(10)
C2 C3 C4 N9 177.9(6)
O10 N9 C4 C5 6.4(9)
O11 N9 C4 C5 -173.6(6)
O10 N9 C4 C3 -170.8(6)
O11 N9 C4 C3 9.2(9)
C3 C4 C5 C6 -1.8(9)
N9 C4 C5 C6 -178.9(5)
O4 C1 C6 C5 177.5(5)
C2 C1 C6 C5 -0.3(9)
O4 C1 C6 C7 5.4(9)
C2 C1 C6 C7 -172.3(5)
C4 C5 C6 C1 1.4(9)
C4 C5 C6 C7 174.1(5)
C8 N7 C7 C6 168.4(5)
U1 N7 C7 C6 -12.5(8)
C1 C6 C7 N7 -6.9(9)
C5 C6 C7 N7 -179.1(6)
C7 N7 C8 C9 -27.5(8)
U1 N7 C8 C9 153.3(4)
C7 N7 C8 C13 154.6(5)
U1 N7 C8 C13 -24.6(6)
C13 C8 C9 C10 -1.9(9)
N7 C8 C9 C10 -179.7(5)
C8 C9 C10 C11 2.3(9)
C9 C10 C11 C12 -1.3(9)
C10 C11 C12 C13 0.0(9)
C9 C8 C13 C12 0.5(9)
N7 C8 C13 C12 178.5(5)
C9 C8 C13 N8 -176.6(5)
N7 C8 C13 N8 1.4(8)
C11 C12 C13 C8 0.4(9)
C11 C12 C13 N8 177.4(5)
C14 N8 C13 C8 -151.4(6)
U1 N8 C13 C8 22.8(6)
C14 N8 C13 C12 31.6(8)
U1 N8 C13 C12 -154.2(4)
C13 N8 C14 C20 -169.1(5)
U1 N8 C14 C20 17.4(8)
U1 O5 C15 C16 139.9(4)
U1 O5 C15 C20 -42.7(8)
O5 C15 C16 C17 179.6(5)
C20 C15 C16 C17 2.1(8)
C15 C16 C17 C18 -1.5(9)
C16 C17 C18 C19 -0.8(9)
C16 C17 C18 N12 -179.8(5)
O14 N12 C18 C19 178.8(5)
O13 N12 C18 C19 -0.8(8)
O14 N12 C18 C17 -2.2(8)
O13 N12 C18 C17 178.2(5)
C17 C18 C19 C20 2.4(9)
N12 C18 C19 C20 -178.7(5)
C18 C19 C20 C15 -1.6(8)
C18 C19 C20 C14 -176.8(5)
O5 C15 C20 C19 -178.0(5)
C16 C15 C20 C19 -0.6(8)
O5 C15 C20 C14 -3.1(9)
C16 C15 C20 C14 174.4(5)
N8 C14 C20 C19 -174.3(6)
N8 C14 C20 C15 10.7(9)
